data_1539299
loop_
_publ_author_name
'Tarakina, N.V.'
'Tyutyunnik, A.P.'
'Zubkov, V.G.'
'D'yachkova, T.V.'
'Zainulin, Yu.G.'
'Sayagues, M.'
'Swensson, G.'

_publ_section_title
;
 New phases in the Mn O - Nb (Ta)2 O5 system prepared by high-pressure
 high-temperature technique
;
_journal_name_full 'Zhurnal Strukturnoi Khimii (Issue-No. from 1981)'
_journal_page_first 286
_journal_page_last 289
_journal_volume 44
_journal_year 2003
_chemical_formula_sum 'Mn4 Nb2 O9'
_chemical_name_systematic 'Mn4 (Nb2 O9)'
_space_group_IT_number 161
_symmetry_space_group_name_Hall 'R 3 -2"c'
_symmetry_space_group_name_H-M 'R 3 c :H'
_cell_angle_alpha 90
_cell_angle_beta 90
_cell_angle_gamma 120
_cell_formula_units_Z 2
_cell_length_a 5.34139
_cell_length_b 5.34139
_cell_length_c 14.15807
_cell_volume 349.819
_citation_journal_id_ASTM ZSTKAI
_cod_data_source_file Tarakina_ZSTKAI_2003_454.cif
_cod_data_source_block Mn4Nb2O9
_cod_original_cell_volume 349.8189
_cod_database_code 1539299

loop_
_symmetry_equiv_pos_as_xyz
x,y,z
-y,x-y,z
-x+y,-x,z
-y,-x,z+1/2
x,x-y,z+1/2
-x+y,y,z+1/2
x+2/3,y+1/3,z+1/3
-y+2/3,x-y+1/3,z+1/3
-x+y+2/3,-x+1/3,z+1/3
-y+2/3,-x+1/3,z+5/6
x+2/3,x-y+1/3,z+5/6
-x+y+2/3,y+1/3,z+5/6
x+1/3,y+2/3,z+2/3
-y+1/3,x-y+2/3,z+2/3
-x+y+1/3,-x+2/3,z+2/3
-y+1/3,-x+2/3,z+7/6
x+1/3,x-y+2/3,z+7/6
-x+y+1/3,y+2/3,z+7/6

loop_
_atom_site_label
_atom_site_type_symbol
_atom_site_fract_x
_atom_site_fract_y
_atom_site_fract_z
_atom_site_occupancy
_atom_site_U_iso_or_equiv
Mn1 Mn+2 0 0 0.28225 1 0.0
Nb1 Nb+5 0 0 0 0.65 0.0
Mn2 Mn+2 0 0 0 0.35 0.0
O1 O-2 0.0533 0.3479 0.0666 1 0.0
